data_7064140
loop_
_publ_author_name
'Zhao, Yi-Ming'
'Chen, Duyong'
'Yi, Cheng'
'Zhou, Ren-He'
'Fu, Ming-Yang'
'Li, Jing'
'Zhang, Liyan'
'Cai, Rui'
'Meng, Yin-Shan'
'Liu, Tao'

_publ_section_title
;
 Construction of SCO-fluorescence bifunctional cobalt(II) complexes with
 anthracene-decorated terpy ligands
;
_journal_name_full 'New Journal of Chemistry'
_journal_paper_doi 10.1039/D5NJ03386A
_journal_year 2025
_chemical_formula_moiety 'C62 H46 Co N6, 2(Cl O4), 0.5(H2 O)'
_chemical_formula_sum 'C62 H47 Cl2 Co N6 O8.5'
_chemical_formula_weight 1141.88
_space_group_crystal_system triclinic
_space_group_IT_number 2
_space_group_name_Hall '-P 1'
_space_group_name_H-M_alt 'P -1'
_atom_sites_solution_hydrogens mixed
_atom_sites_solution_primary dual
_audit_creation_date 2025-10-01
_audit_creation_method
;
Olex2 1.5
(compiled 2025.07.13 svn.rb7424aed for OlexSys, GUI svn.r7314)
;
_audit_update_record
;
2025-10-01 deposited with the CCDC.	2025-11-18 downloaded from the CCDC.
;
_cell_angle_alpha 105.657(3)
_cell_angle_beta 91.317(4)
_cell_angle_gamma 104.218(3)
_cell_formula_units_Z 2
_cell_length_a 10.4506(13)
_cell_length_b 13.3583(16)
_cell_length_c 21.424(3)
_cell_measurement_reflns_used 9136
_cell_measurement_temperature 300.00
_cell_measurement_theta_max 25.485
_cell_measurement_theta_min 2.19
_cell_volume 2778.9(6)
_computing_cell_refinement 'SAINT V8.40A (Bruker, 2019)'
_computing_data_reduction 'SAINT V8.40A (Bruker, 2019)'
_computing_molecular_graphics 'Olex2 1.5 (Dolomanov et al., 2009)'
_computing_publication_material 'Olex2 1.5 (Dolomanov et al., 2009)'
_computing_structure_refinement 'SHELXL 2019/3 (Sheldrick, 2015)'
_computing_structure_solution 'SHELXT 2014/5 (Sheldrick, 2014)'
_diffrn_ambient_temperature 300.00
_diffrn_measured_fraction_theta_full 0.998
_diffrn_measured_fraction_theta_max 0.998
_diffrn_measurement_device_type 'Bruker APEX-II CCD'
_diffrn_measurement_method '\f and \w scans'
_diffrn_radiation_type MoK\a
_diffrn_radiation_wavelength 0.71073
_diffrn_reflns_av_R_equivalents 0.0603
_diffrn_reflns_av_unetI/netI 0.0591
_diffrn_reflns_Laue_measured_fraction_full 0.998
_diffrn_reflns_Laue_measured_fraction_max 0.998
_diffrn_reflns_limit_h_max 12
_diffrn_reflns_limit_h_min -12
_diffrn_reflns_limit_k_max 15
_diffrn_reflns_limit_k_min -15
_diffrn_reflns_limit_l_max 25
_diffrn_reflns_limit_l_min -25
_diffrn_reflns_number 45945
_diffrn_reflns_point_group_measured_fraction_full 0.998
_diffrn_reflns_point_group_measured_fraction_max 0.998
_diffrn_reflns_theta_full 25.026
_diffrn_reflns_theta_max 25.026
_diffrn_reflns_theta_min 1.640
_diffrn_source_current 1.39
_diffrn_source_power 0.0695
_diffrn_source_voltage 50.0
_diffrn_standards_number 0
_exptl_absorpt_coefficient_mu 0.468
_exptl_absorpt_correction_T_max 0.7456
_exptl_absorpt_correction_T_min 0.6457
_exptl_absorpt_correction_type multi-scan
_exptl_absorpt_process_details
;
SADABS-2016/2 (Bruker,2016/2) was used for absorption correction.
wR2(int) was 0.1427 before and 0.0807 after correction.
The Ratio of minimum to maximum transmission is 0.8660.
The \l/2 correction factor is Not present.
;
_exptl_crystal_colour 'clear light red'
_exptl_crystal_colour_lustre clear
_exptl_crystal_colour_modifier light
_exptl_crystal_colour_primary red
_exptl_crystal_density_diffrn 1.365
_exptl_crystal_description block
_exptl_crystal_F_000 1180
_exptl_crystal_size_max 0.1
_exptl_crystal_size_mid 0.1
_exptl_crystal_size_min 0.1
_refine_diff_density_max 0.925
_refine_diff_density_min -0.474
_refine_diff_density_rms 0.064
_refine_ls_extinction_method none
_refine_ls_goodness_of_fit_ref 1.030
_refine_ls_hydrogen_treatment constr
_refine_ls_matrix_type full
_refine_ls_number_parameters 725
_refine_ls_number_reflns 9809
_refine_ls_number_restraints 0
_refine_ls_restrained_S_all 1.030
_refine_ls_R_factor_all 0.0843
_refine_ls_R_factor_gt 0.0576
_refine_ls_shift/su_max 0.000
_refine_ls_shift/su_mean 0.000
_refine_ls_structure_factor_coef Fsqd
_refine_ls_weighting_details 'w=1/[\s^2^(Fo^2^)+(0.0803P)^2^+2.1064P] where P=(Fo^2^+2Fc^2^)/3'
_refine_ls_weighting_scheme calc
_refine_ls_wR_factor_gt 0.1497
_refine_ls_wR_factor_ref 0.1665
_reflns_Friedel_coverage 0.000
_reflns_number_gt 7074
_reflns_number_total 9809
_reflns_threshold_expression 'I > 2\s(I)'
_cod_data_source_file d5nj03386a2.cif
_cod_data_source_block 1_CCDC5
_cod_original_cell_volume 2778.8(6)
_cod_original_sg_symbol_H-M P-1
_cod_original_formula_sum 'C62 H47 Cl2 Co N6 O8.50'
_cod_database_code 7064140
_shelx_shelxl_version_number 2019/3
_shelx_space_group_comment
;
The symmetry employed for this shelxl refinement is uniquely defined
by the following loop, which should always be used as a source of
symmetry information in preference to the above space-group names.
They are only intended as comments.
;
_shelx_estimated_absorpt_t_max 0.955
_shelx_estimated_absorpt_t_min 0.955
_olex2_refinement_description
;
1. Fixed Uiso
 At 1.2 times of:
  All C(H) groups
 At 1.5 times of:
  All C(H,H,H) groups, All O(H,H) groups
2. Others
 Fixed Sof: O9(0.5) H9a(0.5) H9b(0.5)
3.a Riding coordinates:
 O9(H9a,H9b)
3.b Aromatic/amide H refined with riding coordinates:
 C39(H39), C5(H5), C41(H41), C1(H1), C2(H2), C44(H44), C36(H36), C8(H8),
 C10(H10), C47(H47), C61(H61), C56(H56), C51(H51), C48(H48), C54(H54), C58(H58),
  C60(H60), C59(H59), C13(H13), C33(H33), C30(H30), C25(H25), C53(H53),
 C32(H32), C52(H52), C17(H17), C20(H20), C16(H16), C27(H27), C29(H29), C23(H23),
  C28(H28), C21(H21), C22(H22)
3.c Idealised Me refined as rotating group:
 C4(H4a,H4b,H4c), C46(H46a,H46b,H46c), C35(H35a,H35b,H35c), C15(H15a,H15b,H15c)
;
_olex2_submission_special_instructions 'No special instructions were received'

loop_
_space_group_symop_operation_xyz
'x, y, z'
'-x, -y, -z'

loop_
_atom_site_label
_atom_site_type_symbol
_atom_site_fract_x
_atom_site_fract_y
_atom_site_fract_z
_atom_site_U_iso_or_equiv
_atom_site_adp_type
_atom_site_occupancy
_atom_site_site_symmetry_order
_atom_site_calc_flag
_atom_site_refinement_flags_posn
_atom_site_refinement_flags_adp
_atom_site_refinement_flags_occupancy
_atom_site_disorder_assembly
_atom_site_disorder_group
Co1 Co 0.34194(4) 0.31289(3) 0.25528(2) 0.03489(15) Uani 1 1 d . . . . .
Cl2 Cl 0.88379(10) 0.34066(8) 0.55824(5) 0.0632(3) Uani 1 1 d . . . . .
Cl1 Cl 0.7511(2) 0.07941(13) 0.11815(8) 0.1109(5) Uani 1 1 d . . . . .
N3 N 0.2555(3) 0.2713(2) 0.33368(13) 0.0357(6) Uani 1 1 d . . . . .
N2 N 0.4249(2) 0.4631(2) 0.30029(12) 0.0327(6) Uani 1 1 d . . . . .
N6 N 0.5308(3) 0.3055(2) 0.28439(13) 0.0392(7) Uani 1 1 d . . . . .
N1 N 0.2661(3) 0.1603(2) 0.21729(12) 0.0355(6) Uani 1 1 d . . . . .
N5 N 0.1946(3) 0.3873(2) 0.23613(13) 0.0432(7) Uani 1 1 d . . . . .
N4 N 0.4005(3) 0.2933(2) 0.16216(15) 0.0468(7) Uani 1 1 d . . . . .
C38 C 0.3564(3) 0.5375(2) 0.30343(15) 0.0331(7) Uani 1 1 d . . . . .
C6 C 0.2007(3) 0.1644(2) 0.32232(15) 0.0336(7) Uani 1 1 d . . . . .
O8 O 0.8205(3) 0.2576(2) 0.58784(16) 0.0797(9) Uani 1 1 d . . . . .
C43 C 0.6102(3) 0.4005(3) 0.32104(16) 0.0357(7) Uani 1 1 d . . . . .
C42 C 0.5476(3) 0.4907(2) 0.33104(15) 0.0343(7) Uani 1 1 d . . . . .
C39 C 0.4117(3) 0.6439(3) 0.33792(16) 0.0376(8) Uani 1 1 d . . . . .
H39 H 0.364267 0.694862 0.339459 0.045 Uiso 1 1 calc R U . . .
O5 O 0.8195(3) 0.4259(2) 0.57450(17) 0.0869(10) Uani 1 1 d . . . . .
C7 C 0.2048(3) 0.1004(3) 0.25455(15) 0.0352(7) Uani 1 1 d . . . . .
C37 C 0.2234(3) 0.4927(3) 0.26745(15) 0.0350(7) Uani 1 1 d . . . . .
C45 C 0.7932(3) 0.3224(3) 0.32704(17) 0.0413(8) Uani 1 1 d . . . . .
C5 C 0.1464(3) 0.1204(3) 0.37022(15) 0.0372(8) Uani 1 1 d . . . . .
H5 H 0.111454 0.046319 0.360857 0.045 Uiso 1 1 calc R U . . .
C49 C 0.5996(3) 0.7902(3) 0.40564(16) 0.0358(7) Uani 1 1 d . . . . .
C3 C 0.1440(3) 0.1866(3) 0.43237(16) 0.0374(8) Uani 1 1 d . . . . .
O7 O 0.8708(4) 0.2927(3) 0.48977(15) 0.0890(10) Uani 1 1 d . . . . .
C62 C 0.6788(3) 0.8563(3) 0.37194(17) 0.0390(8) Uani 1 1 d . . . . .
C40 C 0.5378(3) 0.6747(2) 0.37026(16) 0.0357(7) Uani 1 1 d . . . . .
C41 C 0.6064(3) 0.5966(3) 0.36642(17) 0.0391(8) Uani 1 1 d . . . . .
H41 H 0.691326 0.615183 0.387459 0.047 Uiso 1 1 calc R U . . .
C50 C 0.5758(3) 0.8329(3) 0.47030(17) 0.0380(8) Uani 1 1 d . . . . .
C12 C 0.3680(3) 0.1910(3) 0.12440(16) 0.0393(8) Uani 1 1 d . . . . .
C9 C 0.1727(3) -0.0601(3) 0.16540(16) 0.0408(8) Uani 1 1 d . . . . .
C1 C 0.2521(3) 0.3354(3) 0.39342(16) 0.0415(8) Uani 1 1 d . . . . .
H1 H 0.288537 0.409146 0.402023 0.050 Uiso 1 1 calc R U . . .
C2 C 0.1967(3) 0.2958(3) 0.44258(17) 0.0435(8) Uani 1 1 d . . . . .
H2 H 0.194703 0.343294 0.483059 0.052 Uiso 1 1 calc R U . . .
C44 C 0.7389(3) 0.4105(3) 0.34358(17) 0.0417(8) Uani 1 1 d . . . . .
H44 H 0.789663 0.476489 0.369962 0.050 Uiso 1 1 calc R U . . .
C31 C 0.2256(4) -0.2372(3) 0.14577(17) 0.0452(9) Uani 1 1 d . . . . .
C55 C 0.6338(3) 0.9448(3) 0.50251(17) 0.0422(8) Uani 1 1 d . . . . .
C36 C 0.1337(3) 0.5535(3) 0.26634(17) 0.0424(8) Uani 1 1 d . . . . .
H36 H 0.157102 0.626645 0.288257 0.051 Uiso 1 1 calc R U . . .
C8 C 0.1580(3) -0.0104(3) 0.22982(16) 0.0410(8) Uani 1 1 d . . . . .
H8 H 0.116935 -0.051321 0.256173 0.049 Uiso 1 1 calc R U . . .
C57 C 0.7290(3) 0.9690(3) 0.40343(18) 0.0406(8) Uani 1 1 d . . . . .
C18 C 0.1324(4) -0.1800(3) 0.13901(16) 0.0437(9) Uani 1 1 d . . . . .
C11 C 0.2842(3) 0.1132(3) 0.15500(15) 0.0375(8) Uani 1 1 d . . . . .
C10 C 0.2365(4) 0.0037(3) 0.12754(17) 0.0452(9) Uani 1 1 d . . . . .
H10 H 0.246700 -0.027346 0.084179 0.054 Uiso 1 1 calc R U . . .
C47 C 0.7125(4) 0.2271(3) 0.28762(18) 0.0495(9) Uani 1 1 d . . . . .
H47 H 0.745370 0.166857 0.274039 0.059 Uiso 1 1 calc R U . . .
C26 C 0.1891(4) -0.3527(3) 0.11948(18) 0.0538(10) Uani 1 1 d . . . . .
C61 C 0.7087(4) 0.8151(3) 0.30702(18) 0.0499(9) Uani 1 1 d . . . . .
H61 H 0.678305 0.741743 0.286042 0.060 Uiso 1 1 calc R U . . .
O6 O 1.0200(3) 0.3784(3) 0.5830(2) 0.1095(14) Uani 1 1 d . . . . .
C19 C 0.0033(4) -0.2333(3) 0.10843(18) 0.0504(9) Uani 1 1 d . . . . .
C56 C 0.7068(3) 1.0100(3) 0.46768(18) 0.0447(9) Uani 1 1 d . . . . .
H56 H 0.741537 1.083117 0.488194 0.054 Uiso 1 1 calc R U . . .
C34 C 0.0097(4) 0.5058(4) 0.23282(19) 0.0525(10) Uani 1 1 d . . . . .
C51 C 0.4980(3) 0.7700(3) 0.50701(18) 0.0476(9) Uani 1 1 d . . . . .
H51 H 0.458199 0.697418 0.487165 0.057 Uiso 1 1 calc R U . . .
C48 C 0.5839(4) 0.2209(3) 0.26838(18) 0.0480(9) Uani 1 1 d . . . . .
H48 H 0.530885 0.155023 0.243049 0.058 Uiso 1 1 calc R U . . .
C4 C 0.0848(4) 0.1400(3) 0.48451(17) 0.0495(9) Uani 1 1 d . . . . .
H4A H -0.002334 0.150846 0.489595 0.074 Uiso 1 1 calc R U . . .
H4B H 0.139679 0.175086 0.524824 0.074 Uiso 1 1 calc R U . . .
H4C H 0.078857 0.064312 0.472584 0.074 Uiso 1 1 calc R U . . .
C54 C 0.6142(4) 0.9863(3) 0.56942(19) 0.0535(10) Uani 1 1 d . . . . .
H54 H 0.652215 1.058577 0.590950 0.064 Uiso 1 1 calc R U . . .
C58 C 0.8020(4) 1.0354(3) 0.3675(2) 0.0520(10) Uani 1 1 d . . . . .
H58 H 0.833685 1.109033 0.387084 0.062 Uiso 1 1 calc R U . . .
C60 C 0.7817(4) 0.8825(3) 0.2752(2) 0.0572(10) Uani 1 1 d . . . . .
H60 H 0.802008 0.854336 0.233064 0.069 Uiso 1 1 calc R U . . .
C59 C 0.8263(4) 0.9936(3) 0.3055(2) 0.0558(10) Uani 1 1 d . . . . .
H59 H 0.872879 1.038858 0.282812 0.067 Uiso 1 1 calc R U . . .
C13 C 0.4180(4) 0.1606(3) 0.06565(17) 0.0508(9) Uani 1 1 d . . . . .
H13 H 0.392747 0.089107 0.040462 0.061 Uiso 1 1 calc R U . . .
C33 C -0.0178(4) 0.3988(4) 0.1997(2) 0.0627(12) Uani 1 1 d . . . . .
H33 H -0.099409 0.364359 0.175586 0.075 Uiso 1 1 calc R U . . .
C30 C 0.3566(4) -0.1867(3) 0.17604(19) 0.0598(11) Uani 1 1 d . . . . .
H30 H 0.381930 -0.112339 0.194005 0.072 Uiso 1 1 calc R U . . .
C24 C -0.0321(4) -0.3489(3) 0.08339(19) 0.0596(11) Uani 1 1 d . . . . .
C46 C 0.9323(4) 0.3317(3) 0.3502(2) 0.0560(10) Uani 1 1 d . . . . .
H46A H 0.989961 0.395015 0.343211 0.084 Uiso 1 1 calc R U . . .
H46B H 0.958677 0.269243 0.326423 0.084 Uiso 1 1 calc R U . . .
H46C H 0.937981 0.336939 0.395772 0.084 Uiso 1 1 calc R U . . .
C25 C 0.0613(5) -0.4043(3) 0.0892(2) 0.0641(12) Uani 1 1 d . . . . .
H25 H 0.037934 -0.478840 0.072179 0.077 Uiso 1 1 calc R U . . .
C53 C 0.5414(4) 0.9222(4) 0.6017(2) 0.0613(11) Uani 1 1 d . . . . .
H53 H 0.531110 0.950054 0.645425 0.074 Uiso 1 1 calc R U . . .
C32 C 0.0746(4) 0.3420(3) 0.20186(19) 0.0585(11) Uani 1 1 d . . . . .
H32 H 0.053563 0.269394 0.178797 0.070 Uiso 1 1 calc R U . . .
C14 C 0.5075(4) 0.2378(4) 0.04375(19) 0.0600(11) Uani 1 1 d . . . . .
C52 C 0.4808(4) 0.8131(4) 0.5695(2) 0.0584(10) Uani 1 1 d . . . . .
H52 H 0.428177 0.770385 0.591926 0.070 Uiso 1 1 calc R U . . .
C17 C 0.4840(4) 0.3675(3) 0.1405(2) 0.0620(11) Uani 1 1 d . . . . .
H17 H 0.506567 0.438829 0.165990 0.074 Uiso 1 1 calc R U . . .
C20 C -0.0931(4) -0.1784(4) 0.1017(2) 0.0680(12) Uani 1 1 d . . . . .
H20 H -0.071759 -0.103600 0.116981 0.082 Uiso 1 1 calc R U . . .
C16 C 0.5368(4) 0.3424(4) 0.0825(2) 0.0667(12) Uani 1 1 d . . . . .
H16 H 0.593382 0.396518 0.069134 0.080 Uiso 1 1 calc R U . . .
C27 C 0.2869(6) -0.4085(4) 0.1254(2) 0.0752(14) Uani 1 1 d . . . . .
H27 H 0.265295 -0.483142 0.109034 0.090 Uiso 1 1 calc R U . . .
C29 C 0.4454(5) -0.2440(4) 0.1794(2) 0.0812(14) Uani 1 1 d . . . . .
H29 H 0.531119 -0.208842 0.198683 0.097 Uiso 1 1 calc R U . . .
C35 C -0.0917(4) 0.5696(4) 0.2344(2) 0.0790(14) Uani 1 1 d . . . . .
H35A H -0.116067 0.591241 0.277992 0.118 Uiso 1 1 calc R U . . .
H35B H -0.168829 0.525758 0.205751 0.118 Uiso 1 1 calc R U . . .
H35C H -0.054519 0.632319 0.220536 0.118 Uiso 1 1 calc R U . . .
O2 O 0.8660(5) 0.0870(4) 0.1578(2) 0.1345(16) Uani 1 1 d . . . . .
O1 O 0.7379(5) 0.1837(4) 0.1267(2) 0.1393(17) Uani 1 1 d . . . . .
C23 C -0.1630(5) -0.4021(4) 0.0541(2) 0.0845(16) Uani 1 1 d . . . . .
H23 H -0.187510 -0.476755 0.037629 0.101 Uiso 1 1 calc R U . . .
C28 C 0.4085(6) -0.3560(5) 0.1540(3) 0.0874(16) Uani 1 1 d . . . . .
H28 H 0.470079 -0.394677 0.157021 0.105 Uiso 1 1 calc R U . . .
C15 C 0.5711(6) 0.2055(5) -0.0178(2) 0.0949(18) Uani 1 1 d . . . . .
H15A H 0.652187 0.188797 -0.008044 0.142 Uiso 1 1 calc R U . . .
H15B H 0.589913 0.263805 -0.037212 0.142 Uiso 1 1 calc R U . . .
H15C H 0.512042 0.143334 -0.047505 0.142 Uiso 1 1 calc R U . . .
C21 C -0.2176(5) -0.2340(5) 0.0730(3) 0.0930(17) Uani 1 1 d . . . . .
H21 H -0.280643 -0.197199 0.068749 0.112 Uiso 1 1 calc R U . . .
C22 C -0.2503(6) -0.3477(5) 0.0497(3) 0.106(2) Uani 1 1 d . . . . .
H22 H -0.335831 -0.384844 0.030912 0.128 Uiso 1 1 calc R U . . .
O9 O 0.9514(7) 0.1538(7) 0.6561(5) 0.126(3) Uani 0.5 1 d . . P . .
H9A H 0.994604 0.202726 0.640520 0.189 Uiso 0.5 1 d R U P . .
H9B H 0.875994 0.152986 0.642139 0.189 Uiso 0.5 1 d R U P . .
O3 O 0.7586(7) 0.0268(5) 0.0540(3) 0.192(3) Uani 1 1 d . . . . .
O4 O 0.6387(7) 0.0189(5) 0.1416(4) 0.217(3) Uani 1 1 d . . . . .

loop_
_atom_site_aniso_label
_atom_site_aniso_U_11
_atom_site_aniso_U_22
_atom_site_aniso_U_33
_atom_site_aniso_U_23
_atom_site_aniso_U_13
_atom_site_aniso_U_12
Co1 0.0380(3) 0.0258(2) 0.0383(3) 0.00648(19) 0.00653(19) 0.00640(19)
Cl2 0.0597(7) 0.0474(6) 0.0684(7) -0.0022(5) 0.0157(5) 0.0077(5)
Cl1 0.1355(15) 0.0667(9) 0.0957(11) -0.0155(8) -0.0119(10) 0.0077(9)
N3 0.0333(15) 0.0302(15) 0.0432(16) 0.0094(13) 0.0040(12) 0.0088(12)
N2 0.0279(14) 0.0318(14) 0.0387(15) 0.0106(12) 0.0056(11) 0.0075(11)
N6 0.0403(16) 0.0293(15) 0.0440(16) 0.0042(13) 0.0040(13) 0.0086(12)
N1 0.0372(15) 0.0329(15) 0.0355(15) 0.0103(12) 0.0072(12) 0.0068(12)
N5 0.0386(16) 0.0377(17) 0.0436(16) 0.0035(14) 0.0018(13) 0.0011(13)
N4 0.0522(18) 0.0337(16) 0.0552(18) 0.0169(14) 0.0126(15) 0.0071(14)
C38 0.0275(16) 0.0307(17) 0.0392(18) 0.0103(14) 0.0053(14) 0.0038(14)
C6 0.0323(17) 0.0299(17) 0.0367(17) 0.0062(14) 0.0057(14) 0.0081(14)
O8 0.092(2) 0.0544(18) 0.087(2) 0.0193(17) 0.0227(18) 0.0087(17)
C43 0.0349(18) 0.0304(18) 0.0421(18) 0.0122(15) 0.0065(15) 0.0066(14)
C42 0.0311(18) 0.0314(18) 0.0416(18) 0.0113(15) 0.0062(14) 0.0090(14)
C39 0.0356(18) 0.0289(17) 0.049(2) 0.0107(15) 0.0044(15) 0.0094(14)
O5 0.101(3) 0.0479(18) 0.112(3) 0.0084(18) 0.037(2) 0.0325(17)
C7 0.0345(18) 0.0323(18) 0.0371(18) 0.0103(15) 0.0060(14) 0.0050(14)
C37 0.0347(18) 0.0336(18) 0.0372(18) 0.0129(15) 0.0037(14) 0.0064(15)
C45 0.0358(19) 0.044(2) 0.053(2) 0.0246(18) 0.0111(16) 0.0152(16)
C5 0.0364(18) 0.0360(19) 0.0411(19) 0.0134(15) 0.0082(15) 0.0102(15)
C49 0.0307(17) 0.0277(17) 0.047(2) 0.0106(15) -0.0010(15) 0.0044(14)
C3 0.0299(17) 0.047(2) 0.0403(19) 0.0152(16) 0.0055(14) 0.0150(15)
O7 0.111(3) 0.089(2) 0.0587(19) 0.0031(17) 0.0196(18) 0.030(2)
C62 0.0311(18) 0.0335(18) 0.048(2) 0.0095(16) -0.0010(15) 0.0039(14)
C40 0.0336(18) 0.0272(17) 0.0421(19) 0.0085(14) 0.0032(15) 0.0020(14)
C41 0.0303(17) 0.0315(18) 0.052(2) 0.0093(16) -0.0014(15) 0.0046(14)
C50 0.0303(17) 0.0359(19) 0.048(2) 0.0112(16) 0.0006(15) 0.0096(15)
C12 0.0422(19) 0.038(2) 0.0366(18) 0.0113(16) 0.0043(15) 0.0068(16)
C9 0.0407(19) 0.0327(18) 0.043(2) 0.0048(16) 0.0032(16) 0.0054(15)
C1 0.044(2) 0.0316(18) 0.043(2) 0.0013(16) 0.0071(16) 0.0090(15)
C2 0.042(2) 0.048(2) 0.0368(19) 0.0036(16) 0.0040(15) 0.0146(17)
C44 0.0345(19) 0.0357(19) 0.054(2) 0.0137(17) 0.0011(16) 0.0061(15)
C31 0.060(2) 0.037(2) 0.0390(19) 0.0117(16) 0.0115(17) 0.0121(18)
C55 0.0328(18) 0.0362(19) 0.053(2) 0.0044(17) -0.0037(16) 0.0111(15)
C36 0.0356(19) 0.044(2) 0.048(2) 0.0157(17) 0.0027(16) 0.0097(16)
C8 0.042(2) 0.0344(19) 0.0434(19) 0.0107(16) 0.0092(16) 0.0042(15)
C57 0.0319(18) 0.0314(18) 0.060(2) 0.0173(17) -0.0021(16) 0.0062(15)
C18 0.053(2) 0.0323(19) 0.0376(19) 0.0046(15) 0.0093(16) 0.0014(17)
C11 0.0402(19) 0.0344(18) 0.0361(18) 0.0095(15) 0.0057(15) 0.0068(15)
C10 0.055(2) 0.038(2) 0.0370(19) 0.0043(16) 0.0089(16) 0.0072(17)
C47 0.050(2) 0.044(2) 0.059(2) 0.0125(19) 0.0072(19) 0.0231(18)
C26 0.079(3) 0.037(2) 0.049(2) 0.0156(18) 0.020(2) 0.014(2)
C61 0.046(2) 0.045(2) 0.051(2) 0.0113(18) -0.0008(17) 0.0012(17)
O6 0.057(2) 0.085(3) 0.143(3) -0.016(2) -0.002(2) -0.0045(18)
C19 0.053(2) 0.039(2) 0.047(2) 0.0006(17) 0.0070(18) 0.0017(18)
C56 0.039(2) 0.0265(18) 0.063(2) 0.0059(17) -0.0043(17) 0.0064(15)
C34 0.037(2) 0.072(3) 0.054(2) 0.027(2) 0.0027(17) 0.013(2)
C51 0.042(2) 0.042(2) 0.057(2) 0.0135(18) 0.0069(17) 0.0084(17)
C48 0.053(2) 0.0328(19) 0.053(2) 0.0007(17) 0.0035(18) 0.0149(17)
C4 0.044(2) 0.065(3) 0.044(2) 0.0213(19) 0.0105(17) 0.0153(19)
C54 0.050(2) 0.050(2) 0.056(2) 0.001(2) -0.0038(19) 0.0207(19)
C58 0.042(2) 0.034(2) 0.079(3) 0.024(2) -0.003(2) 0.0007(16)
C60 0.052(2) 0.066(3) 0.055(2) 0.024(2) 0.0094(19) 0.009(2)
C59 0.043(2) 0.053(2) 0.077(3) 0.036(2) 0.004(2) 0.0039(19)
C13 0.056(2) 0.049(2) 0.043(2) 0.0128(18) 0.0081(18) 0.0057(18)
C33 0.037(2) 0.083(3) 0.060(3) 0.021(2) -0.0108(19) 0.003(2)
C30 0.065(3) 0.055(3) 0.054(2) 0.010(2) 0.000(2) 0.012(2)
C24 0.065(3) 0.041(2) 0.055(2) 0.0000(19) 0.013(2) -0.006(2)
C46 0.044(2) 0.060(3) 0.075(3) 0.030(2) 0.008(2) 0.0215(19)
C25 0.088(3) 0.029(2) 0.064(3) 0.0065(19) 0.024(2) 0.000(2)
C53 0.055(3) 0.080(3) 0.051(2) 0.011(2) 0.008(2) 0.029(2)
C32 0.055(3) 0.051(2) 0.050(2) 0.0015(19) -0.0078(19) -0.007(2)
C14 0.057(3) 0.077(3) 0.049(2) 0.027(2) 0.0174(19) 0.013(2)
C52 0.052(2) 0.070(3) 0.057(2) 0.023(2) 0.013(2) 0.016(2)
C17 0.070(3) 0.040(2) 0.080(3) 0.027(2) 0.017(2) 0.009(2)
C20 0.059(3) 0.057(3) 0.075(3) 0.002(2) -0.001(2) 0.011(2)
C16 0.071(3) 0.060(3) 0.076(3) 0.038(3) 0.023(2) 0.006(2)
C27 0.112(4) 0.049(3) 0.080(3) 0.030(2) 0.029(3) 0.034(3)
C29 0.080(3) 0.086(4) 0.085(3) 0.030(3) -0.009(3) 0.031(3)
C35 0.047(3) 0.118(4) 0.090(3) 0.050(3) 0.004(2) 0.034(3)
O2 0.144(4) 0.112(4) 0.133(4) 0.009(3) -0.029(3) 0.040(3)
O1 0.167(5) 0.087(3) 0.142(4) 0.014(3) -0.039(3) 0.019(3)
C23 0.070(3) 0.061(3) 0.086(4) -0.007(3) 0.002(3) -0.017(3)
C28 0.109(5) 0.081(4) 0.098(4) 0.044(3) 0.011(3) 0.050(4)
C15 0.102(4) 0.115(4) 0.069(3) 0.034(3) 0.044(3) 0.017(3)
C21 0.061(3) 0.097(4) 0.103(4) 0.006(3) -0.011(3) 0.013(3)
C22 0.059(3) 0.104(5) 0.113(5) -0.005(4) -0.008(3) -0.018(3)
O9 0.067(5) 0.123(7) 0.202(9) 0.097(7) -0.011(5) -0.005(4)
O3 0.228(6) 0.179(6) 0.102(4) -0.047(4) -0.011(4) 0.032(5)
O4 0.193(6) 0.118(4) 0.257(8) 0.006(4) 0.049(5) -0.058(4)

loop_
_atom_type_symbol
_atom_type_description
_atom_type_scat_dispersion_real
_atom_type_scat_dispersion_imag
_atom_type_scat_source
C C 0.0033 0.0016 'International Tables Vol C Tables 4.2.6.8 and 6.1.1.4'
H H 0.0000 0.0000 'International Tables Vol C Tables 4.2.6.8 and 6.1.1.4'
Cl Cl 0.1484 0.1585 'International Tables Vol C Tables 4.2.6.8 and 6.1.1.4'
Co Co 0.3494 0.9721 'International Tables Vol C Tables 4.2.6.8 and 6.1.1.4'
N N 0.0061 0.0033 'International Tables Vol C Tables 4.2.6.8 and 6.1.1.4'
O O 0.0106 0.0060 'International Tables Vol C Tables 4.2.6.8 and 6.1.1.4'

loop_
_geom_angle_atom_site_label_1
_geom_angle_atom_site_label_2
_geom_angle_atom_site_label_3
_geom_angle
_geom_angle_site_symmetry_1
_geom_angle_site_symmetry_3
_geom_angle_publ_flag
N3 Co1 N6 94.77(11) . . ?
N3 Co1 N5 93.94(11) . . ?
N3 Co1 N4 158.55(11) . . ?
N2 Co1 N3 97.05(10) . . ?
N2 Co1 N6 78.70(11) . . ?
N2 Co1 N5 78.54(11) . . ?
N2 Co1 N4 104.27(11) . . ?
N6 Co1 N5 156.45(11) . . ?
N1 Co1 N3 79.37(10) . . ?
N1 Co1 N2 174.67(11) . . ?
N1 Co1 N6 97.57(11) . . ?
N1 Co1 N5 105.53(11) . . ?
N1 Co1 N4 79.20(11) . . ?
N4 Co1 N6 87.30(11) . . ?
N4 Co1 N5 92.50(11) . . ?
O5 Cl2 O8 108.9(2) . . ?
O7 Cl2 O8 107.5(2) . . ?
O7 Cl2 O5 111.0(2) . . ?
O7 Cl2 O6 110.6(2) . . ?
O6 Cl2 O8 107.8(2) . . ?
O6 Cl2 O5 110.9(2) . . ?
O2 Cl1 O4 107.6(4) . . ?
O1 Cl1 O2 107.7(3) . . ?
O1 Cl1 O4 108.6(4) . . ?
O3 Cl1 O2 111.0(4) . . ?
O3 Cl1 O1 112.8(4) . . ?
O3 Cl1 O4 109.0(4) . . ?
C6 N3 Co1 113.9(2) . . ?
C1 N3 Co1 128.5(2) . . ?
C1 N3 C6 117.6(3) . . ?
C38 N2 Co1 119.7(2) . . ?
C42 N2 Co1 119.4(2) . . ?
C42 N2 C38 120.8(3) . . ?
C43 N6 Co1 114.4(2) . . ?
C48 N6 Co1 128.3(2) . . ?
C48 N6 C43 117.2(3) . . ?
C7 N1 Co1 119.5(2) . . ?
C7 N1 C11 120.4(3) . . ?
C11 N1 Co1 119.8(2) . . ?
C37 N5 Co1 113.3(2) . . ?
C37 N5 C32 117.3(3) . . ?
C32 N5 Co1 129.1(3) . . ?
C12 N4 Co1 114.5(2) . . ?
C12 N4 C17 117.9(3) . . ?
C17 N4 Co1 126.6(3) . . ?
N2 C38 C39 120.4(3) . . ?
N2 C38 C37 113.4(3) . . ?
C39 C38 C37 126.2(3) . . ?
N3 C6 C7 113.9(3) . . ?
N3 C6 C5 122.4(3) . . ?
C5 C6 C7 123.8(3) . . ?
N6 C43 C42 113.4(3) . . ?
N6 C43 C44 122.1(3) . . ?
C44 C43 C42 124.5(3) . . ?
N2 C42 C43 113.8(3) . . ?
N2 C42 C41 120.6(3) . . ?
C41 C42 C43 125.5(3) . . ?
C38 C39 H39 119.9 . . ?
C38 C39 C40 120.1(3) . . ?
C40 C39 H39 119.9 . . ?
N1 C7 C6 113.1(3) . . ?
N1 C7 C8 120.7(3) . . ?
C8 C7 C6 126.1(3) . . ?
N5 C37 C38 114.7(3) . . ?
N5 C37 C36 122.1(3) . . ?
C36 C37 C38 123.3(3) . . ?
C44 C45 C46 121.3(3) . . ?
C47 C45 C44 116.7(3) . . ?
C47 C45 C46 121.9(3) . . ?
C6 C5 H5 119.9 . . ?
C6 C5 C3 120.1(3) . . ?
C3 C5 H5 119.9 . . ?
C62 C49 C40 118.6(3) . . ?
C50 C49 C62 120.8(3) . . ?
C50 C49 C40 120.6(3) . . ?
C5 C3 C4 120.7(3) . . ?
C2 C3 C5 116.7(3) . . ?
C2 C3 C4 122.6(3) . . ?
C49 C62 C57 119.2(3) . . ?
C49 C62 C61 122.3(3) . . ?
C61 C62 C57 118.5(3) . . ?
C39 C40 C49 120.2(3) . . ?
C39 C40 C41 118.4(3) . . ?
C41 C40 C49 121.3(3) . . ?
C42 C41 C40 119.7(3) . . ?
C42 C41 H41 120.2 . . ?
C40 C41 H41 120.2 . . ?
C49 C50 C55 119.3(3) . . ?
C49 C50 C51 123.3(3) . . ?
C51 C50 C55 117.4(3) . . ?
N4 C12 C11 113.9(3) . . ?
N4 C12 C13 122.3(3) . . ?
C13 C12 C11 123.5(3) . . ?
C8 C9 C18 120.7(3) . . ?
C8 C9 C10 118.5(3) . . ?
C10 C9 C18 120.5(3) . . ?
N3 C1 H1 118.8 . . ?
N3 C1 C2 122.4(3) . . ?
C2 C1 H1 118.8 . . ?
C3 C2 H2 119.6 . . ?
C1 C2 C3 120.8(3) . . ?
C1 C2 H2 119.6 . . ?
C43 C44 C45 120.4(3) . . ?
C43 C44 H44 119.8 . . ?
C45 C44 H44 119.8 . . ?
C18 C31 C26 119.0(4) . . ?
C18 C31 C30 123.3(3) . . ?
C30 C31 C26 117.6(4) . . ?
C56 C55 C50 119.2(3) . . ?
C56 C55 C54 122.0(3) . . ?
C54 C55 C50 118.8(3) . . ?
C37 C36 H36 119.9 . . ?
C34 C36 C37 120.2(3) . . ?
C34 C36 H36 119.9 . . ?
C7 C8 C9 119.7(3) . . ?
C7 C8 H8 120.1 . . ?
C9 C8 H8 120.1 . . ?
C56 C57 C62 119.5(3) . . ?
C56 C57 C58 122.1(3) . . ?
C58 C57 C62 118.4(3) . . ?
C31 C18 C9 118.3(3) . . ?
C31 C18 C19 121.5(3) . . ?
C19 C18 C9 120.2(3) . . ?
N1 C11 C12 112.3(3) . . ?
N1 C11 C10 121.1(3) . . ?
C10 C11 C12 126.4(3) . . ?
C9 C10 H10 120.3 . . ?
C11 C10 C9 119.4(3) . . ?
C11 C10 H10 120.3 . . ?
C45 C47 H47 119.9 . . ?
C48 C47 C45 120.3(3) . . ?
C48 C47 H47 119.9 . . ?
C25 C26 C31 118.8(4) . . ?
C25 C26 C27 123.3(4) . . ?
C27 C26 C31 117.9(4) . . ?
C62 C61 H61 119.7 . . ?
C60 C61 C62 120.6(4) . . ?
C60 C61 H61 119.7 . . ?
C18 C19 C24 118.7(4) . . ?
C20 C19 C18 122.9(3) . . ?
C20 C19 C24 118.5(4) . . ?
C55 C56 H56 119.1 . . ?
C57 C56 C55 121.9(3) . . ?
C57 C56 H56 119.1 . . ?
C36 C34 C35 120.7(4) . . ?
C33 C34 C36 117.4(4) . . ?
C33 C34 C35 121.9(4) . . ?
C50 C51 H51 119.2 . . ?
C52 C51 C50 121.5(4) . . ?
C52 C51 H51 119.2 . . ?
N6 C48 C47 123.2(3) . . ?
N6 C48 H48 118.4 . . ?
C47 C48 H48 118.4 . . ?
C3 C4 H4A 109.5 . . ?
C3 C4 H4B 109.5 . . ?
C3 C4 H4C 109.5 . . ?
H4A C4 H4B 109.5 . . ?
H4A C4 H4C 109.5 . . ?
H4B C4 H4C 109.5 . . ?
C55 C54 H54 119.6 . . ?
C53 C54 C55 120.9(4) . . ?
C53 C54 H54 119.6 . . ?
C57 C58 H58 119.3 . . ?
C59 C58 C57 121.4(4) . . ?
C59 C58 H58 119.3 . . ?
C61 C60 H60 119.7 . . ?
C61 C60 C59 120.6(4) . . ?
C59 C60 H60 119.7 . . ?
C58 C59 C60 120.5(4) . . ?
C58 C59 H59 119.7 . . ?
C60 C59 H59 119.7 . . ?
C12 C13 H13 120.1 . . ?
C12 C13 C14 119.7(4) . . ?
C14 C13 H13 120.1 . . ?
C34 C33 H33 119.8 . . ?
C34 C33 C32 120.3(4) . . ?
C32 C33 H33 119.8 . . ?
C31 C30 H30 119.1 . . ?
C29 C30 C31 121.7(4) . . ?
C29 C30 H30 119.1 . . ?
C25 C24 C19 119.3(4) . . ?
C25 C24 C23 122.3(4) . . ?
C23 C24 C19 118.3(5) . . ?
C45 C46 H46A 109.5 . . ?
C45 C46 H46B 109.5 . . ?
C45 C46 H46C 109.5 . . ?
H46A C46 H46B 109.5 . . ?
H46A C46 H46C 109.5 . . ?
H46B C46 H46C 109.5 . . ?
C26 C25 H25 118.7 . . ?
C24 C25 C26 122.6(4) . . ?
C24 C25 H25 118.7 . . ?
C54 C53 H53 119.8 . . ?
C54 C53 C52 120.4(4) . . ?
C52 C53 H53 119.8 . . ?
N5 C32 C33 122.7(4) . . ?
N5 C32 H32 118.7 . . ?
C33 C32 H32 118.7 . . ?
C13 C14 C15 120.8(4) . . ?
C16 C14 C13 116.9(3) . . ?
C16 C14 C15 122.3(4) . . ?
C51 C52 C53 121.0(4) . . ?
C51 C52 H52 119.5 . . ?
C53 C52 H52 119.5 . . ?
N4 C17 H17 118.7 . . ?
N4 C17 C16 122.6(4) . . ?
C16 C17 H17 118.7 . . ?
C19 C20 H20 119.7 . . ?
C21 C20 C19 120.5(4) . . ?
C21 C20 H20 119.7 . . ?
C14 C16 H16 119.7 . . ?
C17 C16 C14 120.6(4) . . ?
C17 C16 H16 119.7 . . ?
C26 C27 H27 119.3 . . ?
C28 C27 C26 121.4(4) . . ?
C28 C27 H27 119.3 . . ?
C30 C29 H29 120.0 . . ?
C30 C29 C28 120.0(5) . . ?
C28 C29 H29 120.0 . . ?
C34 C35 H35A 109.5 . . ?
C34 C35 H35B 109.5 . . ?
C34 C35 H35C 109.5 . . ?
H35A C35 H35B 109.5 . . ?
H35A C35 H35C 109.5 . . ?
H35B C35 H35C 109.5 . . ?
C24 C23 H23 119.4 . . ?
C22 C23 C24 121.1(5) . . ?
C22 C23 H23 119.4 . . ?
C27 C28 C29 121.3(5) . . ?
C27 C28 H28 119.3 . . ?
C29 C28 H28 119.3 . . ?
C14 C15 H15A 109.5 . . ?
C14 C15 H15B 109.5 . . ?
C14 C15 H15C 109.5 . . ?
H15A C15 H15B 109.5 . . ?
H15A C15 H15C 109.5 . . ?
H15B C15 H15C 109.5 . . ?
C20 C21 H21 120.1 . . ?
C20 C21 C22 119.9(5) . . ?
C22 C21 H21 120.1 . . ?
C23 C22 C21 121.7(5) . . ?
C23 C22 H22 119.2 . . ?
C21 C22 H22 119.2 . . ?
H9A O9 H9B 97.0 . . ?

loop_
_geom_bond_atom_site_label_1
_geom_bond_atom_site_label_2
_geom_bond_distance
_geom_bond_site_symmetry_2
_geom_bond_publ_flag
Co1 N3 2.067(3) . ?
Co1 N2 1.941(3) . ?
Co1 N6 2.090(3) . ?
Co1 N1 1.931(3) . ?
Co1 N5 2.114(3) . ?
Co1 N4 2.068(3) . ?
Cl2 O8 1.452(3) . ?
Cl2 O5 1.428(3) . ?
Cl2 O7 1.422(3) . ?
Cl2 O6 1.425(3) . ?
Cl1 O2 1.422(5) . ?
Cl1 O1 1.397(5) . ?
Cl1 O3 1.377(5) . ?
Cl1 O4 1.437(6) . ?
N3 C6 1.353(4) . ?
N3 C1 1.340(4) . ?
N2 C38 1.350(4) . ?
N2 C42 1.346(4) . ?
N6 C43 1.353(4) . ?
N6 C48 1.345(4) . ?
N1 C7 1.343(4) . ?
N1 C11 1.352(4) . ?
N5 C37 1.340(4) . ?
N5 C32 1.351(5) . ?
N4 C12 1.341(4) . ?
N4 C17 1.342(4) . ?
C38 C39 1.382(4) . ?
C38 C37 1.475(4) . ?
C6 C7 1.481(4) . ?
C6 C5 1.382(4) . ?
C43 C42 1.477(4) . ?
C43 C44 1.381(5) . ?
C42 C41 1.387(4) . ?
C39 H39 0.9300 . ?
C39 C40 1.387(4) . ?
C7 C8 1.385(4) . ?
C37 C36 1.386(5) . ?
C45 C44 1.395(5) . ?
C45 C47 1.380(5) . ?
C45 C46 1.490(5) . ?
C5 H5 0.9300 . ?
C5 C3 1.390(4) . ?
C49 C62 1.414(4) . ?
C49 C40 1.493(4) . ?
C49 C50 1.402(5) . ?
C3 C2 1.382(5) . ?
C3 C4 1.495(5) . ?
C62 C57 1.430(5) . ?
C62 C61 1.423(5) . ?
C40 C41 1.392(4) . ?
C41 H41 0.9300 . ?
C50 C55 1.434(5) . ?
C50 C51 1.427(5) . ?
C12 C11 1.492(4) . ?
C12 C13 1.371(5) . ?
C9 C8 1.391(5) . ?
C9 C18 1.494(5) . ?
C9 C10 1.396(5) . ?
C1 H1 0.9300 . ?
C1 C2 1.379(5) . ?
C2 H2 0.9300 . ?
C44 H44 0.9300 . ?
C31 C18 1.403(5) . ?
C31 C26 1.441(5) . ?
C31 C30 1.421(5) . ?
C55 C56 1.396(5) . ?
C55 C54 1.430(5) . ?
C36 H36 0.9300 . ?
C36 C34 1.381(5) . ?
C8 H8 0.9300 . ?
C57 C56 1.385(5) . ?
C57 C58 1.423(5) . ?
C18 C19 1.412(5) . ?
C11 C10 1.377(5) . ?
C10 H10 0.9300 . ?
C47 H47 0.9300 . ?
C47 C48 1.373(5) . ?
C26 C25 1.396(6) . ?
C26 C27 1.426(6) . ?
C61 H61 0.9300 . ?
C61 C60 1.370(5) . ?
C19 C24 1.439(5) . ?
C19 C20 1.410(6) . ?
C56 H56 0.9300 . ?
C34 C33 1.367(6) . ?
C34 C35 1.509(6) . ?
C51 H51 0.9300 . ?
C51 C52 1.343(5) . ?
C48 H48 0.9300 . ?
C4 H4A 0.9600 . ?
C4 H4B 0.9600 . ?
C4 H4C 0.9600 . ?
C54 H54 0.9300 . ?
C54 C53 1.347(6) . ?
C58 H58 0.9300 . ?
C58 C59 1.350(6) . ?
C60 H60 0.9300 . ?
C60 C59 1.403(6) . ?
C59 H59 0.9300 . ?
C13 H13 0.9300 . ?
C13 C14 1.401(5) . ?
C33 H33 0.9300 . ?
C33 C32 1.373(6) . ?
C30 H30 0.9300 . ?
C30 C29 1.352(6) . ?
C24 C25 1.383(6) . ?
C24 C23 1.419(6) . ?
C46 H46A 0.9600 . ?
C46 H46B 0.9600 . ?
C46 H46C 0.9600 . ?
C25 H25 0.9300 . ?
C53 H53 0.9300 . ?
C53 C52 1.408(6) . ?
C32 H32 0.9300 . ?
C14 C16 1.374(6) . ?
C14 C15 1.496(6) . ?
C52 H52 0.9300 . ?
C17 H17 0.9300 . ?
C17 C16 1.363(6) . ?
C20 H20 0.9300 . ?
C20 C21 1.365(6) . ?
C16 H16 0.9300 . ?
C27 H27 0.9300 . ?
C27 C28 1.333(7) . ?
C29 H29 0.9300 . ?
C29 C28 1.396(7) . ?
C35 H35A 0.9600 . ?
C35 H35B 0.9600 . ?
C35 H35C 0.9600 . ?
C23 H23 0.9300 . ?
C23 C22 1.315(8) . ?
C28 H28 0.9300 . ?
C15 H15A 0.9600 . ?
C15 H15B 0.9600 . ?
C15 H15C 0.9600 . ?
C21 H21 0.9300 . ?
C21 C22 1.414(8) . ?
C22 H22 0.9300 . ?
O9 H9A 0.8498 . ?
O9 H9B 0.8330 . ?

loop_
_geom_torsion_atom_site_label_1
_geom_torsion_atom_site_label_2
_geom_torsion_atom_site_label_3
_geom_torsion_atom_site_label_4
_geom_torsion
_geom_torsion_site_symmetry_1
_geom_torsion_site_symmetry_2
_geom_torsion_site_symmetry_3
_geom_torsion_site_symmetry_4
_geom_torsion_publ_flag
Co1 N3 C6 C7 -4.5(3) . . . . ?
Co1 N3 C6 C5 175.4(2) . . . . ?
Co1 N3 C1 C2 -176.4(2) . . . . ?
Co1 N2 C38 C39 176.9(2) . . . . ?
Co1 N2 C38 C37 -3.1(3) . . . . ?
Co1 N2 C42 C43 5.4(3) . . . . ?
Co1 N2 C42 C41 -176.6(2) . . . . ?
Co1 N6 C43 C42 -1.9(3) . . . . ?
Co1 N6 C43 C44 -179.0(2) . . . . ?
Co1 N6 C48 C47 176.2(3) . . . . ?
Co1 N1 C7 C6 1.9(4) . . . . ?
Co1 N1 C7 C8 -175.3(2) . . . . ?
Co1 N1 C11 C12 1.6(4) . . . . ?
Co1 N1 C11 C10 177.0(3) . . . . ?
Co1 N5 C37 C38 5.7(3) . . . . ?
Co1 N5 C37 C36 -173.5(2) . . . . ?
Co1 N5 C32 C33 172.2(3) . . . . ?
Co1 N4 C12 C11 5.8(4) . . . . ?
Co1 N4 C12 C13 -168.5(3) . . . . ?
Co1 N4 C17 C16 167.1(3) . . . . ?
N3 C6 C7 N1 1.9(4) . . . . ?
N3 C6 C7 C8 178.9(3) . . . . ?
N3 C6 C5 C3 1.5(5) . . . . ?
N3 C1 C2 C3 1.4(5) . . . . ?
N2 C38 C39 C40 -0.7(5) . . . . ?
N2 C38 C37 N5 -2.1(4) . . . . ?
N2 C38 C37 C36 177.1(3) . . . . ?
N2 C42 C41 C40 0.2(5) . . . . ?
N6 C43 C42 N2 -2.0(4) . . . . ?
N6 C43 C42 C41 -179.9(3) . . . . ?
N6 C43 C44 C45 2.3(5) . . . . ?
N1 C7 C8 C9 -1.0(5) . . . . ?
N1 C11 C10 C9 -2.4(5) . . . . ?
N5 C37 C36 C34 0.6(5) . . . . ?
N4 C12 C11 N1 -4.9(4) . . . . ?
N4 C12 C11 C10 180.0(3) . . . . ?
N4 C12 C13 C14 0.7(6) . . . . ?
N4 C17 C16 C14 -0.9(7) . . . . ?
C38 N2 C42 C43 -178.2(3) . . . . ?
C38 N2 C42 C41 -0.3(4) . . . . ?
C38 C39 C40 C49 177.9(3) . . . . ?
C38 C39 C40 C41 0.6(5) . . . . ?
C38 C37 C36 C34 -178.6(3) . . . . ?
C6 N3 C1 C2 0.6(5) . . . . ?
C6 C7 C8 C9 -177.8(3) . . . . ?
C6 C5 C3 C2 0.6(5) . . . . ?
C6 C5 C3 C4 179.6(3) . . . . ?
C43 N6 C48 C47 0.3(5) . . . . ?
C43 C42 C41 C40 177.9(3) . . . . ?
C42 N2 C38 C39 0.5(4) . . . . ?
C42 N2 C38 C37 -179.4(3) . . . . ?
C42 C43 C44 C45 -174.5(3) . . . . ?
C39 C38 C37 N5 177.9(3) . . . . ?
C39 C38 C37 C36 -2.8(5) . . . . ?
C39 C40 C41 C42 -0.3(5) . . . . ?
C7 N1 C11 C12 -173.1(3) . . . . ?
C7 N1 C11 C10 2.3(5) . . . . ?
C7 C6 C5 C3 -178.6(3) . . . . ?
C37 N5 C32 C33 -1.7(5) . . . . ?
C37 C38 C39 C40 179.2(3) . . . . ?
C37 C36 C34 C33 -2.1(5) . . . . ?
C37 C36 C34 C35 176.5(3) . . . . ?
C45 C47 C48 N6 2.1(6) . . . . ?
C5 C6 C7 N1 -178.0(3) . . . . ?
C5 C6 C7 C8 -1.0(5) . . . . ?
C5 C3 C2 C1 -1.9(5) . . . . ?
C49 C62 C57 C56 4.4(5) . . . . ?
C49 C62 C57 C58 -176.4(3) . . . . ?
C49 C62 C61 C60 177.5(3) . . . . ?
C49 C40 C41 C42 -177.6(3) . . . . ?
C49 C50 C55 C56 3.4(5) . . . . ?
C49 C50 C55 C54 -177.0(3) . . . . ?
C49 C50 C51 C52 177.9(3) . . . . ?
C62 C49 C40 C39 -91.4(4) . . . . ?
C62 C49 C40 C41 85.8(4) . . . . ?
C62 C49 C50 C55 -0.5(5) . . . . ?
C62 C49 C50 C51 -179.3(3) . . . . ?
C62 C57 C56 C55 -1.5(5) . . . . ?
C62 C57 C58 C59 -1.3(5) . . . . ?
C62 C61 C60 C59 -1.2(6) . . . . ?
C40 C49 C62 C57 174.6(3) . . . . ?
C40 C49 C62 C61 -4.2(5) . . . . ?
C40 C49 C50 C55 -178.4(3) . . . . ?
C40 C49 C50 C51 2.8(5) . . . . ?
C50 C49 C62 C57 -3.4(5) . . . . ?
C50 C49 C62 C61 177.9(3) . . . . ?
C50 C49 C40 C39 86.5(4) . . . . ?
C50 C49 C40 C41 -96.3(4) . . . . ?
C50 C55 C56 C57 -2.4(5) . . . . ?
C50 C55 C54 C53 -0.7(5) . . . . ?
C50 C51 C52 C53 -1.2(6) . . . . ?
C12 N4 C17 C16 -0.6(6) . . . . ?
C12 C11 C10 C9 172.3(3) . . . . ?
C12 C13 C14 C16 -2.1(6) . . . . ?
C12 C13 C14 C15 175.5(4) . . . . ?
C9 C18 C19 C24 179.8(3) . . . . ?
C9 C18 C19 C20 -0.6(5) . . . . ?
C1 N3 C6 C7 178.1(3) . . . . ?
C1 N3 C6 C5 -2.0(5) . . . . ?
C44 C43 C42 N2 175.0(3) . . . . ?
C44 C43 C42 C41 -2.9(5) . . . . ?
C44 C45 C47 C48 -2.3(5) . . . . ?
C31 C18 C19 C24 -0.5(5) . . . . ?
C31 C18 C19 C20 179.1(4) . . . . ?
C31 C26 C25 C24 -0.1(6) . . . . ?
C31 C26 C27 C28 -0.4(6) . . . . ?
C31 C30 C29 C28 -1.4(7) . . . . ?
C55 C50 C51 C52 -0.8(5) . . . . ?
C55 C54 C53 C52 -1.3(6) . . . . ?
C36 C34 C33 C32 1.7(6) . . . . ?
C8 C9 C18 C31 -87.8(4) . . . . ?
C8 C9 C18 C19 91.9(4) . . . . ?
C8 C9 C10 C11 0.8(5) . . . . ?
C57 C62 C61 C60 -1.2(5) . . . . ?
C57 C58 C59 C60 -1.2(6) . . . . ?
C18 C9 C8 C7 175.4(3) . . . . ?
C18 C9 C10 C11 -173.7(3) . . . . ?
C18 C31 C26 C25 -1.2(5) . . . . ?
C18 C31 C26 C27 178.3(3) . . . . ?
C18 C31 C30 C29 -177.3(4) . . . . ?
C18 C19 C24 C25 -0.8(5) . . . . ?
C18 C19 C24 C23 178.6(4) . . . . ?
C18 C19 C20 C21 -178.5(4) . . . . ?
C11 N1 C7 C6 176.6(3) . . . . ?
C11 N1 C7 C8 -0.6(5) . . . . ?
C11 C12 C13 C14 -173.1(3) . . . . ?
C10 C9 C8 C7 0.9(5) . . . . ?
C10 C9 C18 C31 86.6(4) . . . . ?
C10 C9 C18 C19 -93.7(4) . . . . ?
C47 C45 C44 C43 0.2(5) . . . . ?
C26 C31 C18 C9 -178.8(3) . . . . ?
C26 C31 C18 C19 1.5(5) . . . . ?
C26 C31 C30 C29 1.1(6) . . . . ?
C26 C27 C28 C29 0.1(8) . . . . ?
C61 C62 C57 C56 -176.8(3) . . . . ?
C61 C62 C57 C58 2.4(5) . . . . ?
C61 C60 C59 C58 2.5(6) . . . . ?
C19 C24 C25 C26 1.1(6) . . . . ?
C19 C24 C23 C22 0.0(7) . . . . ?
C19 C20 C21 C22 0.0(8) . . . . ?
C56 C55 C54 C53 178.8(3) . . . . ?
C56 C57 C58 C59 177.9(3) . . . . ?
C34 C33 C32 N5 0.2(6) . . . . ?
C51 C50 C55 C56 -177.8(3) . . . . ?
C51 C50 C55 C54 1.8(5) . . . . ?
C48 N6 C43 C42 174.6(3) . . . . ?
C48 N6 C43 C44 -2.5(5) . . . . ?
C4 C3 C2 C1 179.1(3) . . . . ?
C54 C55 C56 C57 178.1(3) . . . . ?
C54 C53 C52 C51 2.3(6) . . . . ?
C58 C57 C56 C55 179.3(3) . . . . ?
C13 C12 C11 N1 169.4(3) . . . . ?
C13 C12 C11 C10 -5.7(6) . . . . ?
C13 C14 C16 C17 2.2(7) . . . . ?
C30 C31 C18 C9 -0.4(5) . . . . ?
C30 C31 C18 C19 179.8(3) . . . . ?
C30 C31 C26 C25 -179.7(3) . . . . ?
C30 C31 C26 C27 -0.2(5) . . . . ?
C30 C29 C28 C27 0.8(8) . . . . ?
C24 C19 C20 C21 1.0(7) . . . . ?
C24 C23 C22 C21 1.0(9) . . . . ?
C46 C45 C44 C43 179.3(3) . . . . ?
C46 C45 C47 C48 178.6(3) . . . . ?
C25 C26 C27 C28 179.1(4) . . . . ?
C25 C24 C23 C22 179.3(5) . . . . ?
C32 N5 C37 C38 -179.4(3) . . . . ?
C32 N5 C37 C36 1.3(5) . . . . ?
C17 N4 C12 C11 175.1(3) . . . . ?
C17 N4 C12 C13 0.7(5) . . . . ?
C20 C19 C24 C25 179.6(4) . . . . ?
C20 C19 C24 C23 -1.0(6) . . . . ?
C20 C21 C22 C23 -1.1(9) . . . . ?
C27 C26 C25 C24 -179.5(4) . . . . ?
C35 C34 C33 C32 -176.8(4) . . . . ?
C23 C24 C25 C26 -178.3(4) . . . . ?
C15 C14 C16 C17 -175.4(5) . . . . ?
